data_2243280
loop_
_publ_author_name
'Srhir, Mohamed'
'Sebbar, Nada Kheira'
'H\"okelek, Tuncer'
'Moussaif, Ahmed'
'Mague, Joel T.'
'Hamou Ahabchane, Noureddine'
'Essassi, El Mokhtar'

_publ_section_title
;
 Crystal structure, Hirshfeld surface analysis and interaction energy and
 DFT studies of
 1-(1,3-benzothiazol-2-yl)-3-(2-hydroxyethyl)imidazolidin-2-one
;
_journal_coeditor_code JJ2219
_journal_issue 3
_journal_name_full 'Acta Crystallographica Section E'
_journal_page_first 370
_journal_page_last 376
_journal_paper_doi 10.1107/S2056989020001723
_journal_volume 76
_journal_year 2020
_chemical_formula_iupac 'C12 H13 N3 O2 S'
_chemical_formula_moiety 'C12 H13 N3 O2 S'
_chemical_formula_sum 'C12 H13 N3 O2 S'
_chemical_formula_weight 263.31
_chemical_name_systematic
;
1-(1,3-Benzothiazol-2-yl)-3-(2-hydroxyethyl)imidazolidin-2-one
;
_space_group_crystal_system monoclinic
_space_group_IT_number 14
_space_group_name_Hall '-P 2ybc'
_space_group_name_H-M_alt 'P 1 21/c 1'
_atom_sites_solution_hydrogens difmap
_atom_sites_solution_primary dual
_atom_sites_solution_secondary difmap
_audit_creation_method SHELXL-2018/3
_cell_angle_alpha 90
_cell_angle_beta 98.8660(10)
_cell_angle_gamma 90
_cell_formula_units_Z 4
_cell_length_a 7.2863(2)
_cell_length_b 13.9178(5)
_cell_length_c 11.6156(4)
_cell_measurement_reflns_used 7989
_cell_measurement_temperature 150(2)
_cell_measurement_theta_max 72.2862
_cell_measurement_theta_min 6.1472
_cell_volume 1163.85(7)
_computing_cell_refinement
;
<i>SAINT</i> (Bruker, 2016)
;
_computing_data_collection
;
<i>APEX3</i> (Bruker, 2016)
;
_computing_data_reduction
;
<i>SAINT</i>  (Bruker, 2016)
;
_computing_molecular_graphics
;
<i>DIAMOND</i> (Brandenburg & Putz, 2012)
;
_computing_publication_material
;
<i>SHELXTL</i> (Sheldrick, 2008)
;
_computing_structure_refinement
;
<i>SHELXL2018</i> (Sheldrick, 2015<i>b</i>)
;
_computing_structure_solution
;
<i>SHELXT</i> (Sheldrick, 2015<i>a</i>)
;
_diffrn_ambient_temperature 150(2)
_diffrn_detector_area_resol_mean 10.4167
_diffrn_measured_fraction_theta_full 0.986
_diffrn_measured_fraction_theta_max 0.977
_diffrn_measurement_device_type 'Bruker D8 VENTURE PHOTON 100 CMOS'
_diffrn_measurement_method '\w scans'
_diffrn_radiation_monochromator mirror
_diffrn_radiation_type CuK\a
_diffrn_radiation_wavelength 1.54178
_diffrn_reflns_av_R_equivalents 0.0228
_diffrn_reflns_av_unetI/netI 0.0202
_diffrn_reflns_limit_h_max 8
_diffrn_reflns_limit_h_min -9
_diffrn_reflns_limit_k_max 15
_diffrn_reflns_limit_k_min -17
_diffrn_reflns_limit_l_max 14
_diffrn_reflns_limit_l_min -14
_diffrn_reflns_number 8781
_diffrn_reflns_theta_full 68.000
_diffrn_reflns_theta_max 72.279
_diffrn_reflns_theta_min 6.147
_diffrn_source 'INCOATEC I\mS micro-focus source'
_exptl_absorpt_coefficient_mu 2.469
_exptl_absorpt_correction_T_max 0.77
_exptl_absorpt_correction_T_min 0.69
_exptl_absorpt_correction_type multi-scan
_exptl_absorpt_process_details
;
(<i>SADABS</i>; Krause <i>et al.</i>, 2015)
;
_exptl_crystal_colour colourless
_exptl_crystal_density_diffrn 1.503
_exptl_crystal_density_method 'not measured'
_exptl_crystal_description block
_exptl_crystal_F_000 552
_exptl_crystal_size_max 0.281
_exptl_crystal_size_mid 0.265
_exptl_crystal_size_min 0.110
_refine_diff_density_max 0.201
_refine_diff_density_min -0.362
_refine_ls_extinction_method none
_refine_ls_goodness_of_fit_ref 1.063
_refine_ls_hydrogen_treatment refall
_refine_ls_matrix_type full
_refine_ls_number_parameters 215
_refine_ls_number_reflns 2246
_refine_ls_number_restraints 0
_refine_ls_restrained_S_all 1.063
_refine_ls_R_factor_all 0.0315
_refine_ls_R_factor_gt 0.0304
_refine_ls_shift/su_max 0.001
_refine_ls_shift/su_mean 0.000
_refine_ls_structure_factor_coef Fsqd
_refine_ls_weighting_details 'w=1/[\s^2^(Fo^2^)+(0.0449P)^2^+0.4296P] where P=(Fo^2^+2Fc^2^)/3'
_refine_ls_weighting_scheme calc
_refine_ls_wR_factor_gt 0.0788
_refine_ls_wR_factor_ref 0.0800
_reflns_number_gt 2160
_reflns_number_total 2246
_reflns_threshold_expression 'I > 2\s(I)'
_cod_data_source_file jj2219sup1.cif
_cod_data_source_block I
_cod_original_sg_symbol_H-M 'P 21/c'
_cod_database_code 2243280
_shelx_space_group_comment
;
The symmetry employed for this shelxl refinement is uniquely defined
by the following loop, which should always be used as a source of
symmetry information in preference to the above space-group names.
They are only intended as comments.
;
_shelx_estimated_absorpt_t_min 0.544
_shelx_estimated_absorpt_t_max 0.773

loop_
_space_group_symop_operation_xyz
'x, y, z'
'-x, y+1/2, -z+1/2'
'-x, -y, -z'
'x, -y-1/2, z-1/2'

loop_
_atom_site_type_symbol
_atom_site_label
_atom_site_fract_x
_atom_site_fract_y
_atom_site_fract_z
_atom_site_U_iso_or_equiv
_atom_site_adp_type
_atom_site_calc_flag
_atom_site_occupancy
_atom_site_disorder_assembly
_atom_site_disorder_group
S S1 0.84367(4) 0.49137(2) 0.62655(3) 0.02128(12) Uani d 1 . .
O O1 0.88222(13) 0.29904(7) 0.68752(8) 0.0249(2) Uani d 1 . .
O O2 0.55711(14) 0.04397(7) 0.66690(8) 0.0288(2) Uani d 1 . .
H H2A 0.586(3) 0.0432(16) 0.745(2) 0.055(6) Uiso d 1 . .
N N1 0.67379(15) 0.47968(7) 0.41147(9) 0.0191(2) Uani d 1 . .
N N2 0.74321(14) 0.33066(7) 0.49825(9) 0.0193(2) Uani d 1 . .
N N3 0.78449(16) 0.17939(8) 0.55357(9) 0.0223(2) Uani d 1 . .
C C1 0.69815(16) 0.57713(9) 0.43706(11) 0.0188(3) Uani d 1 . .
C C2 0.63908(18) 0.65197(10) 0.35997(12) 0.0241(3) Uani d 1 . .
H H2 0.570(2) 0.6355(13) 0.2837(16) 0.035(4) Uiso d 1 . .
C C3 0.67664(19) 0.74589(10) 0.39635(13) 0.0267(3) Uani d 1 . .
H H3 0.637(2) 0.7985(14) 0.3464(16) 0.035(5) Uiso d 1 . .
C C4 0.77217(19) 0.76532(10) 0.50716(13) 0.0275(3) Uani d 1 . .
H H4 0.797(2) 0.8334(13) 0.5348(16) 0.035(4) Uiso d 1 . .
C C5 0.82913(19) 0.69236(10) 0.58568(12) 0.0251(3) Uani d 1 . .
H H5 0.891(2) 0.7065(13) 0.6624(16) 0.032(4) Uiso d 1 . .
C C6 0.79036(17) 0.59783(9) 0.54928(11) 0.0201(3) Uani d 1 . .
C C7 0.74425(16) 0.42847(9) 0.50177(10) 0.0177(3) Uani d 1 . .
C C8 0.66402(19) 0.27650(9) 0.39448(11) 0.0217(3) Uani d 1 . .
H H8A 0.528(2) 0.2896(12) 0.3761(15) 0.031(4) Uiso d 1 . .
H H8B 0.725(2) 0.2958(12) 0.3310(15) 0.027(4) Uiso d 1 . .
C C9 0.7093(2) 0.17217(10) 0.43041(11) 0.0274(3) Uani d 1 . .
H H9A 0.597(3) 0.1309(13) 0.4205(16) 0.037(5) Uiso d 1 . .
H H9B 0.801(2) 0.1427(13) 0.3901(15) 0.036(4) Uiso d 1 . .
C C10 0.81190(17) 0.27069(9) 0.59095(11) 0.0189(3) Uani d 1 . .
C C11 0.8591(2) 0.09704(10) 0.62142(11) 0.0250(3) Uani d 1 . .
H H11A 0.900(2) 0.1210(12) 0.6983(15) 0.028(4) Uiso d 1 . .
H H11B 0.972(2) 0.0720(13) 0.5935(15) 0.031(4) Uiso d 1 . .
C C12 0.7190(2) 0.01623(9) 0.62181(12) 0.0256(3) Uani d 1 . .
H H12A 0.784(2) -0.0373(12) 0.6672(14) 0.026(4) Uiso d 1 . .
H H12B 0.681(2) -0.0069(11) 0.5418(16) 0.025(4) Uiso d 1 . .

loop_
_atom_site_aniso_label
_atom_site_aniso_U_11
_atom_site_aniso_U_22
_atom_site_aniso_U_33
_atom_site_aniso_U_12
_atom_site_aniso_U_13
_atom_site_aniso_U_23
S1 0.0263(2) 0.01777(18) 0.01832(18) 0.00109(11) -0.00106(13) -0.00110(10)
O1 0.0344(5) 0.0211(5) 0.0181(4) 0.0011(4) 0.0003(4) 0.0002(3)
O2 0.0353(5) 0.0272(5) 0.0228(5) -0.0006(4) 0.0011(4) 0.0037(4)
N1 0.0222(5) 0.0164(5) 0.0185(5) 0.0007(4) 0.0025(4) 0.0010(4)
N2 0.0259(5) 0.0152(5) 0.0163(5) -0.0001(4) 0.0012(4) 0.0004(4)
N3 0.0319(6) 0.0153(5) 0.0183(5) -0.0003(4) -0.0002(4) 0.0023(4)
C1 0.0191(6) 0.0160(6) 0.0218(6) 0.0007(5) 0.0048(4) -0.0003(5)
C2 0.0284(7) 0.0198(6) 0.0237(6) 0.0030(5) 0.0027(5) 0.0023(5)
C3 0.0312(7) 0.0181(6) 0.0316(7) 0.0048(5) 0.0073(5) 0.0036(5)
C4 0.0300(7) 0.0174(6) 0.0361(7) 0.0016(5) 0.0081(6) -0.0030(5)
C5 0.0262(6) 0.0204(6) 0.0281(7) 0.0004(5) 0.0027(5) -0.0051(5)
C6 0.0198(6) 0.0183(6) 0.0221(6) 0.0017(5) 0.0030(5) -0.0006(5)
C7 0.0180(6) 0.0166(6) 0.0188(6) -0.0002(4) 0.0041(4) -0.0005(4)
C8 0.0299(7) 0.0175(6) 0.0168(6) -0.0019(5) 0.0005(5) -0.0003(5)
C9 0.0439(8) 0.0179(6) 0.0187(6) -0.0025(6) -0.0008(5) 0.0003(5)
C10 0.0220(6) 0.0172(6) 0.0180(6) 0.0006(5) 0.0046(5) 0.0021(5)
C11 0.0333(7) 0.0167(6) 0.0243(7) 0.0038(5) 0.0022(5) 0.0033(5)
C12 0.0399(8) 0.0153(6) 0.0210(7) 0.0011(5) 0.0023(6) 0.0003(5)

loop_
_atom_type_symbol
_atom_type_description
_atom_type_scat_dispersion_real
_atom_type_scat_dispersion_imag
_atom_type_scat_source
C C 0.0181 0.0091 'International Tables Vol C Tables 4.2.6.8 and 6.1.1.4'
H H 0.0000 0.0000 'International Tables Vol C Tables 4.2.6.8 and 6.1.1.4'
N N 0.0311 0.0180 'International Tables Vol C Tables 4.2.6.8 and 6.1.1.4'
O O 0.0492 0.0322 'International Tables Vol C Tables 4.2.6.8 and 6.1.1.4'
S S 0.3331 0.5567 'International Tables Vol C Tables 4.2.6.8 and 6.1.1.4'

loop_
_geom_angle_atom_site_label_1
_geom_angle_atom_site_label_2
_geom_angle_atom_site_label_3
_geom_angle_site_symmetry_1
_geom_angle_site_symmetry_3
_geom_angle
_geom_angle_publ_flag
C6 S1 C7 . . 88.16(6) ?
C12 O2 H2A . . 106.8(13) ?
C7 N1 C1 . . 109.77(10) ?
C7 N2 C10 . . 125.18(10) ?
C7 N2 C8 . . 122.65(10) ?
C10 N2 C8 . . 112.16(10) ?
C10 N3 C11 . . 123.10(11) ?
C10 N3 C9 . . 113.37(10) ?
C11 N3 C9 . . 122.24(11) ?
N1 C1 C2 . . 124.89(12) ?
N1 C1 C6 . . 115.18(11) ?
C2 C1 C6 . . 119.93(12) ?
C3 C2 C1 . . 118.69(13) ?
C3 C2 H2 . . 123.1(10) ?
C1 C2 H2 . . 118.2(11) ?
C2 C3 C4 . . 120.76(13) ?
C2 C3 H3 . . 120.8(11) ?
C4 C3 H3 . . 118.5(11) ?
C5 C4 C3 . . 121.51(13) ?
C5 C4 H4 . . 117.3(10) ?
C3 C4 H4 . . 121.1(10) ?
C4 C5 C6 . . 117.70(13) ?
C4 C5 H5 . . 120.9(11) ?
C6 C5 H5 . . 121.4(11) ?
C5 C6 C1 . . 121.38(12) ?
C5 C6 S1 . . 128.70(10) ?
C1 C6 S1 . . 109.92(9) ?
N1 C7 N2 . . 121.45(11) ?
N1 C7 S1 . . 116.94(10) ?
N2 C7 S1 . . 121.60(9) ?
N2 C8 C9 . . 102.87(10) ?
N2 C8 H8A . . 109.6(10) ?
C9 C8 H8A . . 113.3(10) ?
N2 C8 H8B . . 108.6(10) ?
C9 C8 H8B . . 111.6(10) ?
H8A C8 H8B . . 110.5(14) ?
N3 C9 C8 . . 103.60(10) ?
N3 C9 H9A . . 109.4(11) ?
C8 C9 H9A . . 112.1(10) ?
N3 C9 H9B . . 108.8(10) ?
C8 C9 H9B . . 114.0(11) ?
H9A C9 H9B . . 108.7(15) ?
O1 C10 N3 . . 128.27(12) ?
O1 C10 N2 . . 124.38(11) ?
N3 C10 N2 . . 107.35(10) ?
N3 C11 C12 . . 113.03(11) ?
N3 C11 H11A . . 105.6(10) ?
C12 C11 H11A . . 111.7(10) ?
N3 C11 H11B . . 111.1(10) ?
C12 C11 H11B . . 109.4(10) ?
H11A C11 H11B . . 105.7(14) ?
O2 C12 C11 . . 113.43(11) ?
O2 C12 H12A . . 111.6(9) ?
C11 C12 H12A . . 106.8(9) ?
O2 C12 H12B . . 108.1(10) ?
C11 C12 H12B . . 109.3(9) ?
H12A C12 H12B . . 107.4(13) ?

loop_
_geom_bond_atom_site_label_1
_geom_bond_atom_site_label_2
_geom_bond_site_symmetry_2
_geom_bond_distance
_geom_bond_publ_flag
S1 C6 . 1.7448(13) ?
S1 C7 . 1.7517(12) ?
O1 C10 . 1.2246(16) ?
O2 C12 . 1.4161(17) ?
O2 H2A . 0.90(2) ?
N1 C7 . 1.3060(16) ?
N1 C1 . 1.3940(16) ?
N2 C7 . 1.3619(17) ?
N2 C10 . 1.3930(16) ?
N2 C8 . 1.4628(16) ?
N3 C10 . 1.3477(16) ?
N3 C11 . 1.4485(16) ?
N3 C9 . 1.4543(17) ?
C1 C2 . 1.3975(18) ?
C1 C6 . 1.4013(18) ?
C2 C3 . 1.388(2) ?
C2 H2 . 0.977(19) ?
C3 C4 . 1.392(2) ?
C3 H3 . 0.952(19) ?
C4 C5 . 1.385(2) ?
C4 H4 . 1.008(18) ?
C5 C6 . 1.3974(18) ?
C5 H5 . 0.954(19) ?
C8 C9 . 1.5327(18) ?
C8 H8A . 0.997(17) ?
C8 H8B . 0.958(17) ?
C9 H9A . 0.993(19) ?
C9 H9B . 0.967(18) ?
C11 C12 . 1.5194(19) ?
C11 H11A . 0.957(18) ?
C11 H11B . 0.992(17) ?
C12 H12A . 0.991(17) ?
C12 H12B . 0.982(18) ?

loop_
_geom_contact_atom_site_label_1
_geom_contact_atom_site_label_2
_geom_contact_distance
_geom_contact_site_symmetry_1
_geom_contact_site_symmetry_2
_geom_contact_publ_flag
S1 O1 2.7721(10) . . yes
S1 C11 3.6700(14) . 2_756 yes
S1 C1 3.6552(12) . 3_766 yes
S1 H11A 3.117(16) . 2_756 yes
O1 C9 3.2869(16) . 4_566 yes
O1 C8 3.2543(16) . 4_566 yes
O2 N1 2.8560(14) . 4_566 yes
O2 C3 3.4071(17) . 3_666 yes
O2 N3 2.9500(15) . . yes
O1 H9B 2.640(17) . 4_566 yes
O1 H11A 2.482(17) . . yes
O1 H8B 2.534(16) . 4_566 yes
O2 H9A 2.804(19) . 3_656 yes
O2 H12B 2.803(18) . 3_656 yes
O2 H3 2.601(18) . 3_666 yes
O2 H2 2.838(18) . 4_566 yes
N1 C12 3.4313(17) . 4_565 yes
N2 C5 3.4204(17) . 3_766 yes
N1 H8B 2.769(17) . . yes
N1 H2A 1.97(2) . 4_565 yes
N1 H8A 2.857(17) . . yes
C1 C7 3.4070(17) . 3_666 yes
C2 C10 3.5859(18) . 3_666 yes
C3 C10 3.5928(19) . 3_666 yes
C4 C10 3.4350(19) . 3_766 yes
C4 C8 3.587(2) . 3_666 yes
C6 C7 3.5502(17) . 3_766 yes
C1 H2A 2.81(2) . 4_565 yes
C4 H8A 2.850(16) . 3_666 yes
C5 H8A 2.718(15) . 3_666 yes
C9 H12B 2.830(16) . . yes
C12 H9A 2.857(18) . . yes
H2 H9A 2.49(3) . 2_655 yes
H2 H2A 2.53(3) . 4_565 yes
H2A H8B 2.59(3) . 4_566 yes
H4 C12 2.828(18) . 1_565 yes
H4 H12A 2.38(2) . 1_565 yes
H4 H12B 2.38(2) . 1_565 yes
H5 O1 2.557(17) . 2_756 yes
H5 H11A 2.36(2) . 2_756 yes
H8B H11A 2.44(2) . 4_565 yes
H9A H12B 2.40(2) . . yes

loop_
_geom_hbond_atom_site_label_D
_geom_hbond_atom_site_label_H
_geom_hbond_atom_site_label_A
_geom_hbond_site_symmetry_A
_geom_hbond_distance_DH
_geom_hbond_distance_HA
_geom_hbond_distance_DA
_geom_hbond_angle_DHA
_geom_hbond_publ_flag
O2 H2A N1 4_566 0.90(2) 1.97(2) 2.8560(15) 170(2) yes
C5 H5 O1 2_756 0.954(19) 2.559(19) 3.4439(16) 154.3(14) yes
C8 H8B O1 4_565 0.958(17) 2.532(16) 3.2542(16) 132.2(13) yes
C8 H8A Cg1 3_666 0.997(17) 2.840(16) 3.5646(15) 130.0(12) yes

loop_
_geom_torsion_atom_site_label_1
_geom_torsion_atom_site_label_2
_geom_torsion_atom_site_label_3
_geom_torsion_atom_site_label_4
_geom_torsion_site_symmetry_1
_geom_torsion_site_symmetry_2
_geom_torsion_site_symmetry_3
_geom_torsion_site_symmetry_4
_geom_torsion
_geom_torsion_publ_flag
C7 N1 C1 C2 . . . . -179.95(12) ?
C7 N1 C1 C6 . . . . 0.42(15) ?
N1 C1 C2 C3 . . . . -178.49(12) ?
C6 C1 C2 C3 . . . . 1.12(19) ?
C1 C2 C3 C4 . . . . 0.4(2) ?
C2 C3 C4 C5 . . . . -1.5(2) ?
C3 C4 C5 C6 . . . . 1.1(2) ?
C4 C5 C6 C1 . . . . 0.40(19) ?
C4 C5 C6 S1 . . . . 179.83(10) ?
N1 C1 C6 C5 . . . . 178.12(11) ?
C2 C1 C6 C5 . . . . -1.53(19) ?
N1 C1 C6 S1 . . . . -1.40(13) ?
C2 C1 C6 S1 . . . . 178.95(9) ?
C7 S1 C6 C5 . . . . -178.02(13) ?
C7 S1 C6 C1 . . . . 1.45(9) ?
C1 N1 C7 N2 . . . . -178.10(11) ?
C1 N1 C7 S1 . . . . 0.80(13) ?
C10 N2 C7 N1 . . . . -178.69(11) ?
C8 N2 C7 N1 . . . . -0.05(18) ?
C10 N2 C7 S1 . . . . 2.46(17) ?
C8 N2 C7 S1 . . . . -178.90(9) ?
C6 S1 C7 N1 . . . . -1.36(10) ?
C6 S1 C7 N2 . . . . 177.54(10) ?
C7 N2 C8 C9 . . . . 175.82(11) ?
C10 N2 C8 C9 . . . . -5.38(14) ?
C10 N3 C9 C8 . . . . -7.90(16) ?
C11 N3 C9 C8 . . . . -175.30(11) ?
N2 C8 C9 N3 . . . . 7.49(14) ?
C11 N3 C10 O1 . . . . -8.4(2) ?
C9 N3 C10 O1 . . . . -175.68(13) ?
C11 N3 C10 N2 . . . . 172.01(11) ?
C9 N3 C10 N2 . . . . 4.74(15) ?
C7 N2 C10 O1 . . . . -0.1(2) ?
C8 N2 C10 O1 . . . . -178.84(12) ?
C7 N2 C10 N3 . . . . 179.53(11) ?
C8 N2 C10 N3 . . . . 0.77(14) ?
C10 N3 C11 C12 . . . . 135.47(13) ?
C9 N3 C11 C12 . . . . -58.36(17) ?
N3 C11 C12 O2 . . . . -59.05(15) ?

_cod_database_fobs_code 2243280
